data_7016765
loop_
_publ_author_name
'Li, Jiaye'
'Stasch, Andreas'
'Schenk, Christian'
'Jones, Cameron'

_publ_section_title
;
 Extremely bulky amido-group 14 element chloride complexes: Potential
 synthons for low oxidation state main group chemistry.
;
_journal_issue 40
_journal_name_full 'Dalton transactions (Cambridge, England : 2003)'
_journal_page_first 10448
_journal_page_last 10456
_journal_paper_doi 10.1039/c1dt10678c
_journal_volume 40
_journal_year 2011
_chemical_formula_sum 'C51 H43 N Si'
_chemical_formula_weight 697.95
_chemical_name_systematic
;
?
;
_space_group_IT_number 14
_symmetry_cell_setting monoclinic
_symmetry_space_group_name_Hall '-P 2ybc'
_symmetry_space_group_name_H-M 'P 1 21/c 1'
_atom_sites_solution_hydrogens geom
_atom_sites_solution_primary direct
_atom_sites_solution_secondary difmap
_audit_creation_method SHELXL-97
_cell_angle_alpha 90.00
_cell_angle_beta 95.691(5)
_cell_angle_gamma 90.00
_cell_formula_units_Z 4
_cell_length_a 20.5915(12)
_cell_length_b 10.8266(5)
_cell_length_c 17.5359(7)
_cell_measurement_temperature 123(2)
_cell_volume 3890.1(3)
_computing_structure_refinement 'SHELXL-97 (Sheldrick, 1997)'
_computing_structure_solution 'SHELXS-97 (Sheldrick, 1990)'
_diffrn_ambient_temperature 123(2)
_diffrn_measured_fraction_theta_full 0.999
_diffrn_measured_fraction_theta_max 0.999
_diffrn_measurement_device_type 'Oxford Gemini Ultra'
_diffrn_radiation_monochromator graphite
_diffrn_radiation_source 'Enhance (Mo) X-ray Source'
_diffrn_radiation_type MoK\a
_diffrn_radiation_wavelength 0.71073
_diffrn_reflns_av_R_equivalents 0.0219
_diffrn_reflns_av_sigmaI/netI 0.0300
_diffrn_reflns_limit_h_max 20
_diffrn_reflns_limit_h_min -24
_diffrn_reflns_limit_k_max 13
_diffrn_reflns_limit_k_min -11
_diffrn_reflns_limit_l_max 21
_diffrn_reflns_limit_l_min -21
_diffrn_reflns_number 17699
_diffrn_reflns_theta_full 25.50
_diffrn_reflns_theta_max 25.50
_diffrn_reflns_theta_min 2.13
_exptl_absorpt_coefficient_mu 0.097
_exptl_absorpt_correction_T_max 0.974
_exptl_absorpt_correction_T_min 0.931
_exptl_absorpt_correction_type multi-scan
_exptl_absorpt_process_details 'SCALE3 ABSPACK'
_exptl_crystal_colour colourless
_exptl_crystal_density_diffrn 1.192
_exptl_crystal_density_method 'not measured'
_exptl_crystal_description block
_exptl_crystal_F_000 1480
_exptl_crystal_size_max 0.40
_exptl_crystal_size_mid 0.35
_exptl_crystal_size_min 0.25
_refine_diff_density_max 0.408
_refine_diff_density_min -0.372
_refine_diff_density_rms 0.040
_refine_ls_extinction_method none
_refine_ls_goodness_of_fit_ref 1.023
_refine_ls_hydrogen_treatment constr
_refine_ls_matrix_type full
_refine_ls_number_parameters 479
_refine_ls_number_reflns 7218
_refine_ls_number_restraints 0
_refine_ls_restrained_S_all 1.023
_refine_ls_R_factor_all 0.0514
_refine_ls_R_factor_gt 0.0399
_refine_ls_shift/su_max 0.000
_refine_ls_shift/su_mean 0.000
_refine_ls_structure_factor_coef Fsqd
_refine_ls_weighting_details 'calc w=1/[\s^2^(Fo^2^)+(0.0375P)^2^+2.0232P] where P=(Fo^2^+2Fc^2^)/3'
_refine_ls_weighting_scheme calc
_refine_ls_wR_factor_gt 0.0917
_refine_ls_wR_factor_ref 0.0977
_reflns_number_gt 6033
_reflns_number_total 7218
_reflns_threshold_expression >2sigma(I)
_cod_data_source_file c1dt10678c.txt
_cod_data_source_block compound3
_cod_original_sg_symbol_H-M P2(1)/c
_cod_database_code 7016765

loop_
_symmetry_equiv_pos_as_xyz
'x, y, z'
'-x, y+1/2, -z+1/2'
'-x, -y, -z'
'x, -y-1/2, z-1/2'

loop_
_atom_site_label
_atom_site_type_symbol
_atom_site_fract_x
_atom_site_fract_y
_atom_site_fract_z
_atom_site_U_iso_or_equiv
_atom_site_adp_type
_atom_site_occupancy
_atom_site_symmetry_multiplicity
_atom_site_calc_flag
_atom_site_refinement_flags
Si1 Si 0.215800(19) 0.06238(4) -0.00022(2) 0.01684(11) Uani 1 1 d .
N1 N 0.24702(6) -0.08564(11) 0.00790(7) 0.0173(3) Uani 1 1 d .
H1 H 0.2578 -0.1206 -0.0344 0.021 Uiso 1 1 calc R
C1 C 0.25711(7) -0.15705(13) 0.07710(8) 0.0165(3) Uani 1 1 d .
C2 C 0.20821(7) -0.23737(13) 0.09772(8) 0.0172(3) Uani 1 1 d .
C3 C 0.21782(7) -0.30226(14) 0.16618(8) 0.0204(3) Uani 1 1 d .
H3 H 0.1844 -0.3557 0.1802 0.025 Uiso 1 1 calc R
C4 C 0.27524(7) -0.29106(14) 0.21488(8) 0.0204(3) Uani 1 1 d .
C5 C 0.32421(7) -0.21680(14) 0.19150(8) 0.0199(3) Uani 1 1 d .
H5 H 0.3642 -0.2102 0.2233 0.024 Uiso 1 1 calc R
C6 C 0.31670(7) -0.15151(13) 0.12300(8) 0.0173(3) Uani 1 1 d .
C7 C 0.28469(8) -0.35968(16) 0.29005(9) 0.0292(4) Uani 1 1 d .
H7A H 0.2666 -0.3109 0.3300 0.044 Uiso 1 1 calc R
H7B H 0.3314 -0.3732 0.3042 0.044 Uiso 1 1 calc R
H7C H 0.2623 -0.4395 0.2848 0.044 Uiso 1 1 calc R
C8 C 0.14923(7) -0.26121(14) 0.03993(8) 0.0189(3) Uani 1 1 d .
H8 H 0.1337 -0.1785 0.0204 0.023 Uiso 1 1 calc R
C9 C 0.17033(7) -0.33174(14) -0.02898(9) 0.0204(3) Uani 1 1 d .
C10 C 0.13850(8) -0.31236(15) -0.10164(9) 0.0259(4) Uani 1 1 d .
H10 H 0.1018 -0.2589 -0.1075 0.031 Uiso 1 1 calc R
C11 C 0.15915(9) -0.36921(17) -0.16545(10) 0.0355(4) Uani 1 1 d .
H11 H 0.1374 -0.3530 -0.2148 0.043 Uiso 1 1 calc R
C12 C 0.21111(10) -0.44923(19) -0.15765(11) 0.0444(5) Uani 1 1 d .
H12 H 0.2257 -0.4879 -0.2015 0.053 Uiso 1 1 calc R
C13 C 0.24191(10) -0.4730(2) -0.08601(12) 0.0483(6) Uani 1 1 d .
H13 H 0.2771 -0.5302 -0.0801 0.058 Uiso 1 1 calc R
C14 C 0.22186(9) -0.41382(17) -0.02243(11) 0.0341(4) Uani 1 1 d .
H14 H 0.2440 -0.4300 0.0267 0.041 Uiso 1 1 calc R
C15 C 0.09188(7) -0.32078(15) 0.07440(8) 0.0224(3) Uani 1 1 d .
C16 C 0.05137(8) -0.24717(17) 0.11380(10) 0.0303(4) Uani 1 1 d .
H16 H 0.0609 -0.1618 0.1204 0.036 Uiso 1 1 calc R
C17 C -0.00304(9) -0.2968(2) 0.14372(10) 0.0398(5) Uani 1 1 d .
H17 H -0.0304 -0.2455 0.1707 0.048 Uiso 1 1 calc R
C18 C -0.01705(9) -0.4206(2) 0.13410(10) 0.0424(5) Uani 1 1 d .
H18 H -0.0547 -0.4545 0.1534 0.051 Uiso 1 1 calc R
C19 C 0.02344(9) -0.4948(2) 0.09671(10) 0.0395(5) Uani 1 1 d .
H19 H 0.0143 -0.5805 0.0913 0.047 Uiso 1 1 calc R
C20 C 0.07773(8) -0.44548(16) 0.06669(9) 0.0289(4) Uani 1 1 d .
H20 H 0.1054 -0.4977 0.0407 0.035 Uiso 1 1 calc R
C21 C 0.37452(7) -0.08834(14) 0.09203(8) 0.0189(3) Uani 1 1 d .
H21 H 0.3570 -0.0118 0.0655 0.023 Uiso 1 1 calc R
C22 C 0.40111(7) -0.16858(14) 0.03044(9) 0.0199(3) Uani 1 1 d .
C23 C 0.39295(8) -0.29540(15) 0.02712(10) 0.0297(4) Uani 1 1 d .
H23 H 0.3716 -0.3361 0.0656 0.036 Uiso 1 1 calc R
C24 C 0.41550(9) -0.36401(16) -0.03165(11) 0.0351(4) Uani 1 1 d .
H24 H 0.4097 -0.4511 -0.0328 0.042 Uiso 1 1 calc R
C25 C 0.44628(8) -0.30688(17) -0.08838(10) 0.0320(4) Uani 1 1 d .
H25 H 0.4608 -0.3537 -0.1293 0.038 Uiso 1 1 calc R
C26 C 0.45571(8) -0.18099(17) -0.08500(10) 0.0316(4) Uani 1 1 d .
H26 H 0.4778 -0.1410 -0.1232 0.038 Uiso 1 1 calc R
C27 C 0.43335(7) -0.11255(15) -0.02654(9) 0.0253(4) Uani 1 1 d .
H27 H 0.4401 -0.0257 -0.0252 0.030 Uiso 1 1 calc R
C28 C 0.42565(7) -0.04604(14) 0.15528(9) 0.0225(3) Uani 1 1 d .
C29 C 0.48612(8) -0.10026(16) 0.16977(10) 0.0307(4) Uani 1 1 d .
H29 H 0.4975 -0.1681 0.1395 0.037 Uiso 1 1 calc R
C30 C 0.53072(9) -0.05633(18) 0.22861(12) 0.0411(5) Uani 1 1 d .
H30 H 0.5723 -0.0944 0.2381 0.049 Uiso 1 1 calc R
C31 C 0.51485(10) 0.04145(18) 0.27290(11) 0.0419(5) Uani 1 1 d .
H31 H 0.5454 0.0716 0.3126 0.050 Uiso 1 1 calc R
C32 C 0.45427(10) 0.09564(18) 0.25938(10) 0.0390(5) Uani 1 1 d .
H32 H 0.4428 0.1627 0.2903 0.047 Uiso 1 1 calc R
C33 C 0.41021(9) 0.05252(16) 0.20094(10) 0.0308(4) Uani 1 1 d .
H33 H 0.3687 0.0909 0.1918 0.037 Uiso 1 1 calc R
C34 C 0.27777(8) 0.18330(14) 0.03195(9) 0.0211(3) Uani 1 1 d .
C35 C 0.33671(8) 0.18970(15) -0.00155(9) 0.0255(4) Uani 1 1 d .
H35 H 0.3446 0.1321 -0.0404 0.031 Uiso 1 1 calc R
C36 C 0.38353(9) 0.27726(16) 0.02028(10) 0.0340(4) Uani 1 1 d .
H36 H 0.4231 0.2796 -0.0033 0.041 Uiso 1 1 calc R
C37 C 0.37251(10) 0.36159(17) 0.07672(11) 0.0393(5) Uani 1 1 d .
H37 H 0.4049 0.4212 0.0926 0.047 Uiso 1 1 calc R
C38 C 0.31506(10) 0.35963(16) 0.10993(11) 0.0381(5) Uani 1 1 d .
H38 H 0.3075 0.4185 0.1483 0.046 Uiso 1 1 calc R
C39 C 0.26758(9) 0.27134(15) 0.08753(9) 0.0289(4) Uani 1 1 d .
H39 H 0.2277 0.2712 0.1105 0.035 Uiso 1 1 calc R
C40 C 0.18945(7) 0.08810(14) -0.10413(8) 0.0192(3) Uani 1 1 d .
C41 C 0.21585(9) 0.18079(16) -0.14637(10) 0.0318(4) Uani 1 1 d .
H41 H 0.2484 0.2336 -0.1220 0.038 Uiso 1 1 calc R
C42 C 0.19567(10) 0.19754(18) -0.22320(10) 0.0404(5) Uani 1 1 d .
H42 H 0.2148 0.2610 -0.2510 0.048 Uiso 1 1 calc R
C43 C 0.14818(9) 0.12320(16) -0.25979(9) 0.0317(4) Uani 1 1 d .
H43 H 0.1345 0.1353 -0.3126 0.038 Uiso 1 1 calc R
C44 C 0.12073(8) 0.03138(16) -0.21948(9) 0.0262(4) Uani 1 1 d .
H44 H 0.0879 -0.0204 -0.2442 0.031 Uiso 1 1 calc R
C45 C 0.14131(8) 0.01473(15) -0.14246(9) 0.0241(3) Uani 1 1 d .
H45 H 0.1219 -0.0488 -0.1150 0.029 Uiso 1 1 calc R
C46 C 0.14464(7) 0.08145(14) 0.05747(9) 0.0212(3) Uani 1 1 d .
C47 C 0.08455(8) 0.12317(19) 0.02429(10) 0.0366(4) Uani 1 1 d .
H47 H 0.0791 0.1399 -0.0291 0.044 Uiso 1 1 calc R
C48 C 0.03246(9) 0.1409(2) 0.06737(11) 0.0450(5) Uani 1 1 d .
H48 H -0.0082 0.1686 0.0431 0.054 Uiso 1 1 calc R
C49 C 0.03920(9) 0.11890(18) 0.14468(10) 0.0342(4) Uani 1 1 d .
H49 H 0.0035 0.1320 0.1742 0.041 Uiso 1 1 calc R
C50 C 0.09812(9) 0.07761(16) 0.17909(10) 0.0307(4) Uani 1 1 d .
H50 H 0.1033 0.0624 0.2327 0.037 Uiso 1 1 calc R
C51 C 0.14982(8) 0.05818(15) 0.13593(9) 0.0263(4) Uani 1 1 d .
H51 H 0.1899 0.0281 0.1604 0.032 Uiso 1 1 calc R

loop_
_atom_site_aniso_label
_atom_site_aniso_U_11
_atom_site_aniso_U_22
_atom_site_aniso_U_33
_atom_site_aniso_U_23
_atom_site_aniso_U_13
_atom_site_aniso_U_12
Si1 0.0196(2) 0.0171(2) 0.0137(2) 0.00085(16) 0.00102(15) 0.00069(16)
N1 0.0216(6) 0.0186(6) 0.0118(6) 0.0005(5) 0.0029(5) -0.0001(5)
C1 0.0209(7) 0.0145(7) 0.0142(7) 0.0003(6) 0.0021(6) 0.0023(6)
C2 0.0181(7) 0.0180(7) 0.0158(7) -0.0014(6) 0.0024(6) 0.0004(6)
C3 0.0204(8) 0.0220(8) 0.0193(8) 0.0020(6) 0.0039(6) -0.0032(6)
C4 0.0228(8) 0.0218(8) 0.0166(8) 0.0033(6) 0.0017(6) 0.0005(6)
C5 0.0187(7) 0.0215(8) 0.0186(8) 0.0011(6) -0.0023(6) -0.0003(6)
C6 0.0183(7) 0.0150(7) 0.0188(7) -0.0018(6) 0.0023(6) 0.0002(6)
C7 0.0277(9) 0.0363(10) 0.0227(8) 0.0107(7) -0.0011(7) -0.0051(7)
C8 0.0192(8) 0.0198(8) 0.0172(7) 0.0027(6) -0.0005(6) -0.0008(6)
C9 0.0196(8) 0.0198(8) 0.0216(8) -0.0014(6) 0.0010(6) -0.0071(6)
C10 0.0298(9) 0.0235(8) 0.0241(8) 0.0001(7) 0.0007(7) -0.0046(7)
C11 0.0490(11) 0.0350(10) 0.0220(9) -0.0046(8) 0.0013(8) -0.0128(9)
C12 0.0449(11) 0.0506(12) 0.0388(11) -0.0269(10) 0.0108(9) -0.0081(10)
C13 0.0372(11) 0.0503(13) 0.0554(13) -0.0293(11) -0.0050(10) 0.0106(10)
C14 0.0322(9) 0.0332(10) 0.0347(10) -0.0124(8) -0.0078(8) 0.0061(8)
C15 0.0191(8) 0.0307(9) 0.0162(8) 0.0052(7) -0.0037(6) -0.0040(7)
C16 0.0265(9) 0.0378(10) 0.0270(9) 0.0066(8) 0.0040(7) 0.0012(8)
C17 0.0268(9) 0.0646(14) 0.0289(10) 0.0099(9) 0.0077(7) 0.0037(9)
C18 0.0280(10) 0.0732(15) 0.0255(10) 0.0125(10) 0.0004(8) -0.0207(10)
C19 0.0439(11) 0.0500(12) 0.0231(9) 0.0070(9) -0.0039(8) -0.0270(10)
C20 0.0325(9) 0.0351(10) 0.0183(8) 0.0022(7) -0.0015(7) -0.0104(8)
C21 0.0190(7) 0.0166(7) 0.0206(8) 0.0035(6) -0.0003(6) -0.0010(6)
C22 0.0145(7) 0.0225(8) 0.0222(8) 0.0024(6) -0.0008(6) -0.0018(6)
C23 0.0334(9) 0.0242(9) 0.0333(9) 0.0016(7) 0.0126(8) -0.0038(7)
C24 0.0390(10) 0.0230(9) 0.0457(11) -0.0045(8) 0.0155(9) -0.0039(8)
C25 0.0278(9) 0.0363(10) 0.0332(10) -0.0065(8) 0.0096(7) 0.0019(8)
C26 0.0279(9) 0.0371(10) 0.0318(10) 0.0051(8) 0.0125(7) -0.0012(8)
C27 0.0219(8) 0.0232(8) 0.0315(9) 0.0036(7) 0.0053(7) -0.0034(7)
C28 0.0238(8) 0.0200(8) 0.0231(8) 0.0071(7) -0.0010(6) -0.0075(6)
C29 0.0294(9) 0.0241(9) 0.0365(10) 0.0055(8) -0.0064(7) -0.0038(7)
C30 0.0327(10) 0.0363(11) 0.0500(12) 0.0143(9) -0.0179(9) -0.0070(8)
C31 0.0539(12) 0.0333(10) 0.0339(10) 0.0088(9) -0.0183(9) -0.0225(9)
C32 0.0528(12) 0.0325(10) 0.0302(10) -0.0021(8) -0.0031(9) -0.0154(9)
C33 0.0326(9) 0.0281(9) 0.0314(9) -0.0008(8) 0.0011(7) -0.0076(7)
C34 0.0256(8) 0.0164(8) 0.0203(8) 0.0034(6) -0.0028(6) 0.0014(6)
C35 0.0277(9) 0.0211(8) 0.0269(9) 0.0046(7) -0.0011(7) -0.0023(7)
C36 0.0317(10) 0.0302(10) 0.0385(10) 0.0103(8) -0.0043(8) -0.0061(8)
C37 0.0442(11) 0.0275(10) 0.0422(11) 0.0063(8) -0.0155(9) -0.0138(8)
C38 0.0561(12) 0.0229(9) 0.0321(10) -0.0048(8) -0.0109(9) -0.0021(9)
C39 0.0381(10) 0.0236(9) 0.0239(9) -0.0001(7) -0.0026(7) 0.0010(7)
C40 0.0238(8) 0.0178(7) 0.0162(7) 0.0002(6) 0.0025(6) 0.0038(6)
C41 0.0442(11) 0.0258(9) 0.0237(9) 0.0043(7) -0.0045(8) -0.0109(8)
C42 0.0606(13) 0.0364(11) 0.0231(9) 0.0114(8) -0.0011(9) -0.0162(10)
C43 0.0436(10) 0.0345(10) 0.0158(8) 0.0039(7) -0.0038(7) 0.0015(8)
C44 0.0264(8) 0.0297(9) 0.0217(8) -0.0020(7) -0.0018(7) -0.0012(7)
C45 0.0273(8) 0.0240(8) 0.0210(8) 0.0035(7) 0.0018(7) -0.0021(7)
C46 0.0226(8) 0.0215(8) 0.0194(8) -0.0020(6) 0.0018(6) 0.0021(6)
C47 0.0305(9) 0.0608(13) 0.0182(8) -0.0011(8) 0.0005(7) 0.0153(9)
C48 0.0259(9) 0.0782(15) 0.0304(10) -0.0078(10) -0.0001(8) 0.0194(10)
C49 0.0280(9) 0.0465(11) 0.0295(10) -0.0084(8) 0.0104(7) 0.0016(8)
C50 0.0393(10) 0.0338(10) 0.0205(8) 0.0013(7) 0.0101(7) 0.0058(8)
C51 0.0277(9) 0.0305(9) 0.0207(8) 0.0006(7) 0.0027(7) 0.0085(7)

loop_
_atom_type_symbol
_atom_type_description
_atom_type_scat_dispersion_real
_atom_type_scat_dispersion_imag
_atom_type_scat_source
C C 0.0033 0.0016 'International Tables Vol C Tables 4.2.6.8 and 6.1.1.4'
H H 0.0000 0.0000 'International Tables Vol C Tables 4.2.6.8 and 6.1.1.4'
N N 0.0061 0.0033 'International Tables Vol C Tables 4.2.6.8 and 6.1.1.4'
Si Si 0.0817 0.0704 'International Tables Vol C Tables 4.2.6.8 and 6.1.1.4'

loop_
_geom_angle_atom_site_label_1
_geom_angle_atom_site_label_2
_geom_angle_atom_site_label_3
_geom_angle
N1 Si1 C40 106.75(6)
N1 Si1 C46 111.26(6)
C40 Si1 C46 110.06(7)
N1 Si1 C34 112.72(6)
C40 Si1 C34 108.19(7)
C46 Si1 C34 107.82(7)
C1 N1 Si1 126.19(10)
C1 N1 H1 116.9
Si1 N1 H1 116.9
C6 C1 C2 119.21(13)
C6 C1 N1 120.51(13)
C2 C1 N1 120.22(12)
C3 C2 C1 119.45(13)
C3 C2 C8 121.66(13)
C1 C2 C8 118.55(13)
C2 C3 C4 121.70(14)
C2 C3 H3 119.1
C4 C3 H3 119.1
C5 C4 C3 117.91(14)
C5 C4 C7 120.70(13)
C3 C4 C7 121.38(14)
C4 C5 C6 122.01(13)
C4 C5 H5 119.0
C6 C5 H5 119.0
C5 C6 C1 119.44(13)
C5 C6 C21 120.93(13)
C1 C6 C21 119.13(13)
C4 C7 H7A 109.5
C4 C7 H7B 109.5
H7A C7 H7B 109.5
C4 C7 H7C 109.5
H7A C7 H7C 109.5
H7B C7 H7C 109.5
C15 C8 C2 113.96(12)
C15 C8 C9 113.26(12)
C2 C8 C9 109.87(12)
C15 C8 H8 106.4
C2 C8 H8 106.4
C9 C8 H8 106.4
C14 C9 C10 117.53(15)
C14 C9 C8 122.17(14)
C10 C9 C8 120.28(14)
C11 C10 C9 121.37(16)
C11 C10 H10 119.3
C9 C10 H10 119.3
C12 C11 C10 120.01(17)
C12 C11 H11 120.0
C10 C11 H11 120.0
C11 C12 C13 119.58(17)
C11 C12 H12 120.2
C13 C12 H12 120.2
C12 C13 C14 120.15(18)
C12 C13 H13 119.9
C14 C13 H13 119.9
C9 C14 C13 121.30(17)
C9 C14 H14 119.4
C13 C14 H14 119.4
C20 C15 C16 118.54(15)
C20 C15 C8 122.56(15)
C16 C15 C8 118.89(15)
C15 C16 C17 120.85(18)
C15 C16 H16 119.6
C17 C16 H16 119.6
C18 C17 C16 119.74(19)
C18 C17 H17 120.1
C16 C17 H17 120.1
C19 C18 C17 119.91(17)
C19 C18 H18 120.0
C17 C18 H18 120.0
C18 C19 C20 120.46(19)
C18 C19 H19 119.8
C20 C19 H19 119.8
C15 C20 C19 120.47(18)
C15 C20 H20 119.8
C19 C20 H20 119.8
C6 C21 C28 112.64(12)
C6 C21 C22 110.18(12)
C28 C21 C22 114.54(12)
C6 C21 H21 106.3
C28 C21 H21 106.3
C22 C21 H21 106.3
C23 C22 C27 117.82(15)
C23 C22 C21 122.88(14)
C27 C22 C21 119.28(14)
C22 C23 C24 120.95(16)
C22 C23 H23 119.5
C24 C23 H23 119.5
C25 C24 C23 120.51(16)
C25 C24 H24 119.7
C23 C24 H24 119.7
C26 C25 C24 119.09(16)
C26 C25 H25 120.5
C24 C25 H25 120.5
C25 C26 C27 120.48(16)
C25 C26 H26 119.8
C27 C26 H26 119.8
C26 C27 C22 121.13(15)
C26 C27 H27 119.4
C22 C27 H27 119.4
C29 C28 C33 118.38(15)
C29 C28 C21 123.62(15)
C33 C28 C21 118.01(14)
C28 C29 C30 120.53(18)
C28 C29 H29 119.7
C30 C29 H29 119.7
C31 C30 C29 120.36(18)
C31 C30 H30 119.8
C29 C30 H30 119.8
C30 C31 C32 119.60(17)
C30 C31 H31 120.2
C32 C31 H31 120.2
C31 C32 C33 120.05(19)
C31 C32 H32 120.0
C33 C32 H32 120.0
C32 C33 C28 121.07(17)
C32 C33 H33 119.5
C28 C33 H33 119.5
C39 C34 C35 117.13(15)
C39 C34 Si1 122.85(13)
C35 C34 Si1 120.00(12)
C36 C35 C34 121.89(16)
C36 C35 H35 119.1
C34 C35 H35 119.1
C35 C36 C37 119.54(18)
C35 C36 H36 120.2
C37 C36 H36 120.2
C38 C37 C36 120.30(17)
C38 C37 H37 119.9
C36 C37 H37 119.9
C37 C38 C39 120.10(17)
C37 C38 H38 119.9
C39 C38 H38 119.9
C34 C39 C38 121.01(17)
C34 C39 H39 119.5
C38 C39 H39 119.5
C41 C40 C45 116.92(14)
C41 C40 Si1 122.41(12)
C45 C40 Si1 120.67(11)
C42 C41 C40 121.25(16)
C42 C41 H41 119.4
C40 C41 H41 119.4
C43 C42 C41 120.61(16)
C43 C42 H42 119.7
C41 C42 H42 119.7
C44 C43 C42 119.56(15)
C44 C43 H43 120.2
C42 C43 H43 120.2
C43 C44 C45 119.59(15)
C43 C44 H44 120.2
C45 C44 H44 120.2
C44 C45 C40 122.06(15)
C44 C45 H45 119.0
C40 C45 H45 119.0
C47 C46 C51 116.77(15)
C47 C46 Si1 121.43(12)
C51 C46 Si1 121.77(12)
C48 C47 C46 121.47(16)
C48 C47 H47 119.3
C46 C47 H47 119.3
C49 C48 C47 120.52(17)
C49 C48 H48 119.7
C47 C48 H48 119.7
C48 C49 C50 119.29(16)
C48 C49 H49 120.4
C50 C49 H49 120.4
C49 C50 C51 120.21(16)
C49 C50 H50 119.9
C51 C50 H50 119.9
C50 C51 C46 121.73(15)
C50 C51 H51 119.1
C46 C51 H51 119.1

loop_
_geom_bond_atom_site_label_1
_geom_bond_atom_site_label_2
_geom_bond_distance
Si1 N1 1.7273(13)
Si1 C40 1.8698(15)
Si1 C46 1.8728(16)
Si1 C34 1.8756(16)
N1 C1 1.4364(18)
N1 H1 0.8800
C1 C6 1.400(2)
C1 C2 1.405(2)
C2 C3 1.388(2)
C2 C8 1.525(2)
C3 C4 1.393(2)
C3 H3 0.9500
C4 C5 1.383(2)
C4 C7 1.509(2)
C5 C6 1.389(2)
C5 H5 0.9500
C6 C21 1.519(2)
C7 H7A 0.9800
C7 H7B 0.9800
C7 H7C 0.9800
C8 C15 1.522(2)
C8 C9 1.528(2)
C8 H8 1.0000
C9 C14 1.380(2)
C9 C10 1.390(2)
C10 C11 1.381(2)
C10 H10 0.9500
C11 C12 1.373(3)
C11 H11 0.9500
C12 C13 1.374(3)
C12 H12 0.9500
C13 C14 1.384(3)
C13 H13 0.9500
C14 H14 0.9500
C15 C20 1.385(2)
C15 C16 1.387(2)
C16 C17 1.391(2)
C16 H16 0.9500
C17 C18 1.378(3)
C17 H17 0.9500
C18 C19 1.371(3)
C18 H18 0.9500
C19 C20 1.389(2)
C19 H19 0.9500
C20 H20 0.9500
C21 C28 1.522(2)
C21 C22 1.529(2)
C21 H21 1.0000
C22 C23 1.384(2)
C22 C27 1.392(2)
C23 C24 1.387(2)
C23 H23 0.9500
C24 C25 1.378(2)
C24 H24 0.9500
C25 C26 1.377(3)
C25 H25 0.9500
C26 C27 1.380(2)
C26 H26 0.9500
C27 H27 0.9500
C28 C29 1.377(2)
C28 C33 1.390(2)
C29 C30 1.395(2)
C29 H29 0.9500
C30 C31 1.371(3)
C30 H30 0.9500
C31 C32 1.378(3)
C31 H31 0.9500
C32 C33 1.381(2)
C32 H32 0.9500
C33 H33 0.9500
C34 C39 1.394(2)
C34 C35 1.402(2)
C35 C36 1.379(2)
C35 H35 0.9500
C36 C37 1.382(3)
C36 H36 0.9500
C37 C38 1.370(3)
C37 H37 0.9500
C38 C39 1.396(3)
C38 H38 0.9500
C39 H39 0.9500
C40 C41 1.390(2)
C40 C45 1.391(2)
C41 C42 1.382(2)
C41 H41 0.9500
C42 C43 1.375(3)
C42 H42 0.9500
C43 C44 1.374(2)
C43 H43 0.9500
C44 C45 1.387(2)
C44 H44 0.9500
C45 H45 0.9500
C46 C47 1.390(2)
C46 C51 1.392(2)
C47 C48 1.385(2)
C47 H47 0.9500
C48 C49 1.370(3)
C48 H48 0.9500
C49 C50 1.375(2)
C49 H49 0.9500
C50 C51 1.382(2)
C50 H50 0.9500
C51 H51 0.9500
